data_7025658
loop_
_publ_author_name
'Boonmak, Jaursup'
'Nakano, Motohiro'
'Chaichit, Narongsak'
'Pakawatchai, Chaveng'
'Youngme, Sujittra'

_publ_section_title
;
 Water-induced reversible structural phase transformation with
 chromotropism in metal supramolecular frameworks containing aminopyrazine
 and sulfate anions.
;
_journal_issue 35
_journal_name_full 'Dalton transactions (Cambridge, England : 2003)'
_journal_page_first 8161
_journal_page_last 8167
_journal_paper_doi 10.1039/c002556a
_journal_volume 39
_journal_year 2010
_chemical_formula_sum 'C8 H34 Co2 N6 O20 S2'
_chemical_formula_weight 716.39
_chemical_name_common
;di(2-aminopyrazine)-tetraaqua cobalt(ii) hexaaqua cobalt(ii)
disulfate dihydrate
;
_chemical_name_systematic
;
di(2-aminopyrazine)-tetraaqua cobalt(II) hexaaqua cobalt(II)
disulfate dihydrate
;
_space_group_IT_number 2
_symmetry_cell_setting triclinic
_symmetry_space_group_name_Hall '-P 1'
_symmetry_space_group_name_H-M 'P -1'
_atom_sites_solution_hydrogens geom
_atom_sites_solution_primary direct
_atom_sites_solution_secondary difmap
_audit_creation_method SHELXL-97
_cell_angle_alpha 75.8320(10)
_cell_angle_beta 78.6140(10)
_cell_angle_gamma 78.8290(10)
_cell_formula_units_Z 1
_cell_length_a 6.5697(4)
_cell_length_b 8.3236(5)
_cell_length_c 13.2130(8)
_cell_measurement_temperature 293(2)
_cell_measurement_theta_max 26.87
_cell_measurement_theta_min 1.61
_cell_volume 678.68(7)
_computing_cell_refinement 'SAINT (Bruker, 2000)'
_computing_data_collection 'SMART (Bruker, 2000)'
_computing_data_reduction SAINT
_computing_molecular_graphics SHELXTL
_computing_publication_material SHELXTL
_computing_structure_refinement 'SHELXL-97 (Sheldrick, 1997)'
_computing_structure_solution 'SHELXS-97 (Sheldrick, 1990)'
_diffrn_ambient_temperature 293(2)
_diffrn_measured_fraction_theta_full 0.992
_diffrn_measured_fraction_theta_max 0.992
_diffrn_measurement_device_type
;
Siemens SMART CCD area detector diffractometer
;
_diffrn_measurement_method 'omega scans'
_diffrn_radiation_monochromator graphite
_diffrn_radiation_source 'fine-focus sealed tube'
_diffrn_radiation_type MoK\a
_diffrn_radiation_wavelength 0.71073
_diffrn_reflns_av_R_equivalents 0.0127
_diffrn_reflns_av_sigmaI/netI 0.0152
_diffrn_reflns_limit_h_max 6
_diffrn_reflns_limit_h_min -9
_diffrn_reflns_limit_k_max 8
_diffrn_reflns_limit_k_min -11
_diffrn_reflns_limit_l_max 17
_diffrn_reflns_limit_l_min -13
_diffrn_reflns_number 3734
_diffrn_reflns_theta_full 26.87
_diffrn_reflns_theta_max 26.87
_diffrn_reflns_theta_min 1.61
_exptl_absorpt_coefficient_mu 1.468
_exptl_absorpt_correction_T_max 1.0000
_exptl_absorpt_correction_T_min 0.715035
_exptl_absorpt_correction_type multi-scan
_exptl_absorpt_process_details 'SADABS (Sheldrick, 2000)'
_exptl_crystal_colour orange
_exptl_crystal_density_diffrn 1.753
_exptl_crystal_density_method 'not measured'
_exptl_crystal_description rectangular
_exptl_crystal_F_000 370
_exptl_crystal_size_max 0.53
_exptl_crystal_size_mid 0.30
_exptl_crystal_size_min 0.20
_refine_diff_density_max 0.315
_refine_diff_density_min -0.444
_refine_diff_density_rms 0.067
_refine_ls_extinction_method none
_refine_ls_goodness_of_fit_ref 1.066
_refine_ls_hydrogen_treatment mixed
_refine_ls_matrix_type full
_refine_ls_number_parameters 243
_refine_ls_number_reflns 2796
_refine_ls_number_restraints 0
_refine_ls_restrained_S_all 1.066
_refine_ls_R_factor_all 0.0299
_refine_ls_R_factor_gt 0.0266
_refine_ls_shift/su_max 0.001
_refine_ls_shift/su_mean 0.000
_refine_ls_structure_factor_coef Fsqd
_refine_ls_weighting_details 'calc w=1/[\s^2^(Fo^2^)+(0.0574P)^2^+0.0338P] where P=(Fo^2^+2Fc^2^)/3'
_refine_ls_weighting_scheme calc
_refine_ls_wR_factor_gt 0.0750
_refine_ls_wR_factor_ref 0.0769
_reflns_number_gt 2531
_reflns_number_total 2796
_reflns_threshold_expression >2sigma(I)
_cod_data_source_file c002556a.txt
_cod_data_source_block 1_Co
_cod_original_sg_symbol_H-M P-1
_cod_database_code 7025658

loop_
_symmetry_equiv_pos_as_xyz
'x, y, z'
'-x, -y, -z'

loop_
_atom_site_label
_atom_site_type_symbol
_atom_site_fract_x
_atom_site_fract_y
_atom_site_fract_z
_atom_site_U_iso_or_equiv
_atom_site_adp_type
_atom_site_occupancy
_atom_site_symmetry_multiplicity
_atom_site_calc_flag
_atom_site_refinement_flags
Co1 Co 0.0000 0.5000 0.5000 0.01936(10) Uani 1 2 d S
Co2 Co 0.0000 1.0000 0.0000 0.02450(11) Uani 1 2 d S
O1 O 0.0212(2) 0.46546(17) 0.66028(10) 0.0296(3) Uani 1 1 d .
O2 O 0.0409(3) 0.73861(17) 0.05513(13) 0.0405(4) Uani 1 1 d .
O3 O 0.2839(2) 0.9733(2) -0.09960(12) 0.0414(4) Uani 1 1 d .
O4 O 0.1434(2) 1.0249(2) 0.12380(12) 0.0374(3) Uani 1 1 d .
O5 O 0.5370(2) 0.20927(16) 0.79952(13) 0.0423(3) Uani 1 1 d .
O6 O 0.41342(19) 0.48178(16) 0.70010(9) 0.0297(3) Uani 1 1 d .
O7 O 0.66757(19) 0.45122(16) 0.81454(10) 0.0301(3) Uani 1 1 d .
O8 O 0.3094(2) 0.4154(2) 0.88794(10) 0.0398(3) Uani 1 1 d .
O9 O 0.2818(2) 0.58598(17) 0.46633(11) 0.0283(3) Uani 1 1 d .
O10 O 0.3828(2) 0.28007(18) 0.08787(13) 0.0383(3) Uani 1 1 d .
C1 C 0.1514(3) 0.1277(2) 0.59253(14) 0.0274(4) Uani 1 1 d .
C2 C 0.2191(3) -0.0449(2) 0.59685(14) 0.0271(4) Uani 1 1 d .
C4 C 0.2376(3) 0.1826(2) 0.41256(14) 0.0291(4) Uani 1 1 d .
C3 C 0.2981(3) 0.0144(2) 0.41670(15) 0.0295(4) Uani 1 1 d .
N1 N 0.1583(2) 0.24018(17) 0.50181(11) 0.0252(3) Uani 1 1 d .
N2 N 0.2877(2) -0.10210(18) 0.50782(12) 0.0284(3) Uani 1 1 d .
N3 N 0.2129(3) -0.1555(2) 0.69061(14) 0.0401(4) Uani 1 1 d .
S1 S 0.48103(6) 0.38825(5) 0.80072(3) 0.02246(11) Uani 1 1 d .
H1 H 0.099(3) 0.166(2) 0.6588(16) 0.026(5) Uiso 1 1 d .
H1A H 0.135(5) 0.474(3) 0.673(2) 0.052(8) Uiso 1 1 d .
H1B H -0.066(4) 0.465(3) 0.707(2) 0.047(7) Uiso 1 1 d .
H2 H 0.246(3) 0.256(3) 0.3496(17) 0.034(5) Uiso 1 1 d .
H2A H -0.037(5) 0.688(4) 0.072(2) 0.063(9) Uiso 1 1 d .
H2B H 0.140(5) 0.667(4) 0.095(2) 0.060(8) Uiso 1 1 d .
H3 H 0.353(3) -0.021(3) 0.3452(18) 0.034(5) Uiso 1 1 d .
H3A H 0.162(4) -0.124(3) 0.750(2) 0.053(8) Uiso 1 1 d .
H3B H 0.259(4) -0.267(3) 0.6961(18) 0.041(6) Uiso 1 1 d .
H3C H 0.372(4) 0.885(3) -0.0929(18) 0.044(7) Uiso 1 1 d .
H3D H 0.345(4) 1.051(3) -0.125(2) 0.051(7) Uiso 1 1 d .
H4 H 0.194(4) 1.122(3) 0.1115(19) 0.048(7) Uiso 1 1 d .
H4A H 0.233(4) 0.942(3) 0.149(2) 0.052(8) Uiso 1 1 d .
H9 H 0.293(4) 0.679(3) 0.4757(17) 0.037(6) Uiso 1 1 d .
H9A H 0.376(4) 0.562(3) 0.425(2) 0.045(7) Uiso 1 1 d .
H10 H 0.366(4) 0.353(4) 0.121(2) 0.058(9) Uiso 1 1 d .
H10A H 0.374(5) 0.334(4) 0.027(3) 0.071(10) Uiso 1 1 d .

loop_
_atom_site_aniso_label
_atom_site_aniso_U_11
_atom_site_aniso_U_22
_atom_site_aniso_U_33
_atom_site_aniso_U_23
_atom_site_aniso_U_13
_atom_site_aniso_U_12
Co1 0.01752(17) 0.01876(16) 0.02157(16) -0.00400(11) -0.00322(11) -0.00248(12)
Co2 0.01817(18) 0.02380(18) 0.02991(18) -0.00044(12) -0.00552(12) -0.00436(13)
O1 0.0226(7) 0.0428(8) 0.0240(6) -0.0077(5) -0.0044(5) -0.0053(6)
O2 0.0296(8) 0.0283(7) 0.0604(9) 0.0080(6) -0.0168(7) -0.0091(6)
O3 0.0242(7) 0.0313(8) 0.0588(9) -0.0003(6) 0.0048(6) -0.0043(7)
O4 0.0355(8) 0.0338(8) 0.0457(8) -0.0027(6) -0.0193(6) -0.0059(7)
O5 0.0404(8) 0.0238(6) 0.0601(9) -0.0008(6) -0.0131(7) -0.0040(6)
O6 0.0270(7) 0.0329(7) 0.0269(6) -0.0022(5) -0.0090(5) 0.0001(5)
O7 0.0213(6) 0.0382(7) 0.0335(6) -0.0088(5) -0.0051(5) -0.0089(5)
O8 0.0264(7) 0.0603(9) 0.0310(7) -0.0082(6) 0.0037(5) -0.0131(6)
O9 0.0222(6) 0.0276(7) 0.0370(7) -0.0137(5) 0.0026(5) -0.0072(5)
O10 0.0472(9) 0.0316(7) 0.0387(8) -0.0096(6) -0.0110(6) -0.0050(6)
C1 0.0285(9) 0.0228(8) 0.0307(9) -0.0069(6) -0.0044(7) -0.0020(7)
C2 0.0222(8) 0.0230(8) 0.0364(9) -0.0055(6) -0.0065(6) -0.0036(7)
C4 0.0270(9) 0.0295(9) 0.0294(8) -0.0047(7) -0.0049(7) -0.0024(7)
C3 0.0260(9) 0.0317(9) 0.0334(9) -0.0137(7) -0.0059(7) -0.0006(7)
N1 0.0209(7) 0.0225(7) 0.0320(7) -0.0057(5) -0.0048(5) -0.0023(5)
N2 0.0247(8) 0.0225(7) 0.0407(8) -0.0108(6) -0.0080(6) -0.0017(6)
N3 0.0537(12) 0.0245(9) 0.0372(9) -0.0039(7) -0.0060(8) 0.0012(8)
S1 0.0189(2) 0.0247(2) 0.02304(19) -0.00073(14) -0.00504(14) -0.00532(16)

loop_
_atom_type_symbol
_atom_type_description
_atom_type_scat_dispersion_real
_atom_type_scat_dispersion_imag
_atom_type_scat_source
C C 0.0033 0.0016 'International Tables Vol C Tables 4.2.6.8 and 6.1.1.4'
H H 0.0000 0.0000 'International Tables Vol C Tables 4.2.6.8 and 6.1.1.4'
N N 0.0061 0.0033 'International Tables Vol C Tables 4.2.6.8 and 6.1.1.4'
O O 0.0106 0.0060 'International Tables Vol C Tables 4.2.6.8 and 6.1.1.4'
S S 0.1246 0.1234 'International Tables Vol C Tables 4.2.6.8 and 6.1.1.4'
Co Co 0.3494 0.9721 'International Tables Vol C Tables 4.2.6.8 and 6.1.1.4'

loop_
_geom_angle_atom_site_label_1
_geom_angle_atom_site_label_2
_geom_angle_atom_site_label_3
_geom_angle
_geom_angle_site_symmetry_1
_geom_angle_site_symmetry_3
O9 Co1 O9 180 . 2_566
O9 Co1 O1 87.45(5) . .
O9 Co1 O1 92.55(5) 2_566 .
O9 Co1 O1 92.55(5) . 2_566
O9 Co1 O1 87.45(5) 2_566 2_566
O1 Co1 O1 180 . 2_566
O9 Co1 N1 88.63(5) . 2_566
O9 Co1 N1 91.37(5) 2_566 2_566
O1 Co1 N1 90.17(5) . 2_566
O1 Co1 N1 89.83(5) 2_566 2_566
O9 Co1 N1 91.37(5) . .
O9 Co1 N1 88.63(5) 2_566 .
O1 Co1 N1 89.83(5) . .
O1 Co1 N1 90.17(5) 2_566 .
N1 Co1 N1 180 2_566 .
O3 Co2 O3 180 2_575 .
O3 Co2 O2 88.85(6) 2_575 2_575
O3 Co2 O2 91.15(6) . 2_575
O3 Co2 O2 91.15(6) 2_575 .
O3 Co2 O2 88.85(6) . .
O2 Co2 O2 180 2_575 .
O3 Co2 O4 87.31(6) 2_575 .
O3 Co2 O4 92.69(6) . .
O2 Co2 O4 89.95(6) 2_575 .
O2 Co2 O4 90.05(6) . .
O3 Co2 O4 92.69(6) 2_575 2_575
O3 Co2 O4 87.31(6) . 2_575
O2 Co2 O4 90.05(6) 2_575 2_575
O2 Co2 O4 89.95(6) . 2_575
O4 Co2 O4 180 . 2_575
Co1 O1 H1A 115.5(19) . .
Co1 O1 H1B 129(2) . .
H1A O1 H1B 114(3) . .
Co2 O2 H2A 127(3) . .
Co2 O2 H2B 130.8(17) . .
H2A O2 H2B 96(3) . .
Co2 O3 H3C 123.2(16) . .
Co2 O3 H3D 120.5(19) . .
H3C O3 H3D 109(2) . .
Co2 O4 H4 114.0(16) . .
Co2 O4 H4A 117.9(17) . .
H4 O4 H4A 110(2) . .
Co1 O9 H9 122.0(16) . .
Co1 O9 H9A 126(2) . .
H9 O9 H9A 107(2) . .
H10 O10 H10A 103(3) . .
N1 C1 C2 122.14(17) . .
N1 C1 H1 118.8(11) . .
C2 C1 H1 119.0(11) . .
N2 C2 N3 118.92(16) . .
N2 C2 C1 120.53(16) . .
N3 C2 C1 120.55(17) . .
N1 C4 C3 120.70(16) . .
N1 C4 H2 119.1(13) . .
C3 C4 H2 120.2(13) . .
N2 C3 C4 123.11(17) . .
N2 C3 H3 120.3(12) . .
C4 C3 H3 116.6(12) . .
C1 N1 C4 117.03(15) . .
C1 N1 Co1 119.50(12) . .
C4 N1 Co1 122.80(11) . .
C2 N2 C3 116.37(15) . .
C2 N3 H3A 121.8(17) . .
C2 N3 H3B 122.7(15) . .
H3A N3 H3B 115(2) . .
O5 S1 O6 109.82(8) . .
O5 S1 O8 110.65(9) . .
O6 S1 O8 108.98(8) . .
O5 S1 O7 109.05(8) . .
O6 S1 O7 109.09(7) . .
O8 S1 O7 109.24(8) . .

loop_
_geom_bond_atom_site_label_1
_geom_bond_atom_site_label_2
_geom_bond_distance
_geom_bond_site_symmetry_2
Co1 O9 2.0421(12) .
Co1 O9 2.0421(12) 2_566
Co1 O1 2.0953(13) .
Co1 O1 2.0953(13) 2_566
Co1 N1 2.2072(14) 2_566
Co1 N1 2.2072(14) .
Co2 O3 2.0672(14) 2_575
Co2 O3 2.0672(14) .
Co2 O2 2.1003(14) 2_575
Co2 O2 2.1003(14) .
Co2 O4 2.1110(14) .
Co2 O4 2.1110(14) 2_575
O1 H1A 0.81(3) .
O1 H1B 0.75(3) .
O2 H2A 0.70(3) .
O2 H2B 0.94(3) .
O3 H3C 0.84(3) .
O3 H3D 0.80(3) .
O4 H4 0.90(3) .
O4 H4A 0.86(3) .
O5 S1 1.4669(14) .
O6 S1 1.4709(12) .
O7 S1 1.4812(12) .
O8 S1 1.4717(13) .
O9 H9 0.83(2) .
O9 H9A 0.77(3) .
O10 H10 0.81(3) .
O10 H10A 0.83(3) .
C1 N1 1.327(2) .
C1 C2 1.410(3) .
C1 H1 0.98(2) .
C2 N2 1.340(2) .
C2 N3 1.349(2) .
C4 N1 1.353(2) .
C4 C3 1.370(3) .
C4 H2 0.90(2) .
C3 N2 1.348(2) .
C3 H3 1.04(2) .
N3 H3A 0.87(3) .
N3 H3B 0.91(3) .
